data_7235413
loop_
_publ_author_name
'Chen, Shuo'
'Fan, Rui-Qing'
'Wang, Xin-Ming'
'Yang, Yu-Lin'

_publ_section_title
;
 Novel bright blue emissions IIB group complexes constructed with various
 polyhedron-induced 2-[2&#x2032;-(6-methoxy-pyridyl)]-benzimidazole
 derivatives
;
_journal_issue 27
_journal_name_full CrystEngComm
_journal_page_first 6114
_journal_paper_doi 10.1039/c4ce00382a
_journal_volume 16
_journal_year 2014
_chemical_formula_sum 'C40 H38 Cd N10 O11'
_chemical_formula_weight 947.21
_space_group_IT_number 14
_space_group_name_Hall '-P 2ybc'
_space_group_name_H-M_alt 'P 1 21/c 1'
_symmetry_cell_setting monoclinic
_symmetry_space_group_name_H-M 'P 1 21/c 1'
_atom_sites_solution_hydrogens geom
_atom_sites_solution_primary direct
_atom_sites_solution_secondary difmap
_audit_creation_method SHELXL-97
_cell_angle_alpha 90.00
_cell_angle_beta 91.198(2)
_cell_angle_gamma 90.00
_cell_formula_units_Z 4
_cell_length_a 11.0477(2)
_cell_length_b 18.3261(5)
_cell_length_c 19.7231(5)
_cell_measurement_reflns_used 18214
_cell_measurement_temperature 293(2)
_cell_measurement_theta_max 29.22
_cell_measurement_theta_min 3.01
_cell_volume 3992.29(17)
_computing_cell_refinement 'Bruker Smart'
_computing_data_collection 'Bruker Smart'
_computing_data_reduction 'Bruker Smart'
_computing_molecular_graphics SHELXP-97
_computing_publication_material SHELXTL
_computing_structure_refinement 'SHELXL-97 (Sheldrick, 1997)'
_computing_structure_solution 'SHELXS-97 (Sheldrick, 1990)'
_diffrn_ambient_temperature 293(2)
_diffrn_measured_fraction_theta_full 0.997
_diffrn_measured_fraction_theta_max 0.847
_diffrn_measurement_method 'Phi and omega scans'
_diffrn_radiation_monochromator graphite
_diffrn_radiation_source 'fine-focus sealed tube'
_diffrn_radiation_type MoK\a
_diffrn_radiation_wavelength 0.71073
_diffrn_reflns_av_R_equivalents 0.0283
_diffrn_reflns_av_sigmaI/netI 0.0453
_diffrn_reflns_limit_h_max 15
_diffrn_reflns_limit_h_min -11
_diffrn_reflns_limit_k_max 25
_diffrn_reflns_limit_k_min -19
_diffrn_reflns_limit_l_max 27
_diffrn_reflns_limit_l_min -26
_diffrn_reflns_number 18214
_diffrn_reflns_theta_full 25.00
_diffrn_reflns_theta_max 29.22
_diffrn_reflns_theta_min 3.01
_diffrn_standards_decay_% 0
_diffrn_standards_interval_time 0
_diffrn_standards_number 0
_exptl_absorpt_coefficient_mu 0.623
_exptl_absorpt_correction_T_max 0.8861
_exptl_absorpt_correction_T_min 0.8259
_exptl_absorpt_correction_type multi-scan
_exptl_absorpt_process_details SADABS
_exptl_crystal_colour colorless
_exptl_crystal_density_diffrn 1.576
_exptl_crystal_density_method 'not measured'
_exptl_crystal_description block
_exptl_crystal_F_000 1936
_exptl_crystal_size_max 0.32
_exptl_crystal_size_mid 0.24
_exptl_crystal_size_min 0.20
_refine_diff_density_max 0.789
_refine_diff_density_min -0.597
_refine_diff_density_rms 0.066
_refine_ls_extinction_method none
_refine_ls_goodness_of_fit_ref 1.028
_refine_ls_hydrogen_treatment mixed
_refine_ls_matrix_type full
_refine_ls_number_parameters 563
_refine_ls_number_reflns 9167
_refine_ls_number_restraints 0
_refine_ls_restrained_S_all 1.028
_refine_ls_R_factor_all 0.0650
_refine_ls_R_factor_gt 0.0414
_refine_ls_shift/su_max 0.013
_refine_ls_shift/su_mean 0.001
_refine_ls_structure_factor_coef Fsqd
_refine_ls_weighting_details 'calc w=1/[\s^2^(Fo^2^)+(0.0460P)^2^+1.8253P] where P=(Fo^2^+2Fc^2^)/3'
_refine_ls_weighting_scheme calc
_refine_ls_wR_factor_gt 0.0939
_refine_ls_wR_factor_ref 0.1103
_reflns_number_gt 6765
_reflns_number_total 9167
_reflns_threshold_expression >2sigma(I)
_cod_data_source_file c4ce00382a2.cif
_cod_data_source_block 933809
_cod_depositor_comments
;
The following automatic conversions were performed:

data item '_symmetry_cell_setting' value 'Monoclinic' was changed to
'monoclinic' in accordance with the
/home/saulius/struct/COD-crude-data/automatic-downloads/DataCite-retrospective/RSC/depositions/lib/dictionaries/cif_core.dic
dictionary named 'cif_core.dic' version 2.4.2 last updated on
2011-04-26.

Automatic conversion script
Id: cif_fix_values 6909 2019-04-08 15:41:33Z antanas 
;
_cod_original_sg_symbol_H-M P2(1)/c
_cod_database_code 7235413

loop_
_symmetry_equiv_pos_as_xyz
'x, y, z'
'-x, y+1/2, -z+1/2'
'-x, -y, -z'
'x, -y-1/2, z-1/2'

loop_
_atom_site_label
_atom_site_type_symbol
_atom_site_fract_x
_atom_site_fract_y
_atom_site_fract_z
_atom_site_U_iso_or_equiv
_atom_site_adp_type
_atom_site_occupancy
_atom_site_symmetry_multiplicity
_atom_site_calc_flag
_atom_site_refinement_flags
Cd1 Cd 0.354121(18) 0.275823(12) 0.772131(11) 0.04011(8) Uani 1 1 d .
C5 C 0.1028(3) 0.35658(16) 0.83432(14) 0.0386(6) Uani 1 1 d .
N2 N -0.03969(19) 0.30355(13) 0.77025(12) 0.0377(5) Uani 1 1 d .
C8 C 0.1010(3) 0.22591(15) 0.69923(15) 0.0373(6) Uani 1 1 d .
N7 N 0.4159(2) 0.18821(14) 0.85191(12) 0.0403(6) Uani 1 1 d .
N5 N 0.5211(2) 0.21517(13) 0.73144(12) 0.0378(5) Uani 1 1 d .
C7 C 0.0728(2) 0.28151(15) 0.75081(14) 0.0346(6) Uani 1 1 d .
N3 N 0.2050(2) 0.19054(13) 0.71356(12) 0.0402(6) Uani 1 1 d .
O10 O 0.4235(3) 0.35974(18) 0.85754(17) 0.0927(10) Uani 1 1 d .
N1 N 0.15959(19) 0.31207(13) 0.78816(12) 0.0367(5) Uani 1 1 d .
O9 O 0.3898(2) 0.38694(13) 0.71424(13) 0.0590(6) Uani 1 1 d .
N6 N 0.64281(19) 0.11813(13) 0.73682(12) 0.0398(6) Uani 1 1 d .
C25 C 0.5758(2) 0.20688(16) 0.66931(15) 0.0376(6) Uani 1 1 d .
C27 C 0.5624(2) 0.16125(15) 0.77024(15) 0.0370(6) Uani 1 1 d .
C26 C 0.6534(2) 0.14675(16) 0.67248(15) 0.0403(7) Uani 1 1 d .
O8 O 0.3464(2) 0.43220(14) 0.61543(13) 0.0673(7) Uani 1 1 d .
N10 N 0.3425(2) 0.38064(16) 0.65537(15) 0.0493(7) Uani 1 1 d .
O7 O 0.2963(2) 0.32138(14) 0.63986(15) 0.0733(8) Uani 1 1 d .
N8 N 0.8451(2) 0.11666(14) 0.83285(14) 0.0473(6) Uani 1 1 d .
C34 C 0.7068(3) 0.05158(17) 0.75756(18) 0.0490(8) Uani 1 1 d .
H34A H 0.7091 0.0182 0.7195 0.059 Uiso 1 1 calc R
H34B H 0.6629 0.0280 0.7936 0.059 Uiso 1 1 calc R
C23 C 0.6299(3) 0.2248(2) 0.55485(18) 0.0567(9) Uani 1 1 d .
H23 H 0.6229 0.2506 0.5143 0.068 Uiso 1 1 calc R
C24 C 0.5635(3) 0.2467(2) 0.60942(17) 0.0502(8) Uani 1 1 d .
H24 H 0.5121 0.2869 0.6065 0.060 Uiso 1 1 calc R
C35 C 0.8351(3) 0.06751(16) 0.78216(16) 0.0451(7) Uani 1 1 d .
C21 C 0.7216(3) 0.12452(19) 0.61748(17) 0.0517(8) Uani 1 1 d .
H21 H 0.7737 0.0847 0.6202 0.062 Uiso 1 1 calc R
O3 O 0.2677(2) 0.22682(15) 0.91633(12) 0.0669(7) Uani 1 1 d .
C14 C -0.1605(2) 0.28884(18) 0.74050(17) 0.0450(7) Uani 1 1 d .
H14A H -0.2181 0.2824 0.7764 0.054 Uiso 1 1 calc R
H14B H -0.1583 0.2441 0.7143 0.054 Uiso 1 1 calc R
O1 O 0.33787(19) 0.10155(13) 0.69631(14) 0.0629(7) Uani 1 1 d .
N4 N -0.1218(2) 0.37074(14) 0.64758(14) 0.0471(6) Uani 1 1 d .
N9 N 0.5232(3) 0.36149(18) 0.88455(16) 0.0610(8) Uani 1 1 d .
C28 C 0.5185(2) 0.15020(16) 0.83972(15) 0.0394(7) Uani 1 1 d .
C32 C 0.3669(3) 0.18513(18) 0.91252(16) 0.0460(7) Uani 1 1 d .
C9 C 0.0303(3) 0.21127(17) 0.64215(17) 0.0476(8) Uani 1 1 d .
H9 H -0.0405 0.2371 0.6327 0.057 Uiso 1 1 calc R
C15 C -0.2005(3) 0.35101(17) 0.69525(16) 0.0437(7) Uani 1 1 d .
C11 C 0.1736(3) 0.11847(19) 0.61410(18) 0.0535(8) Uani 1 1 d .
H11 H 0.2003 0.0817 0.5856 0.064 Uiso 1 1 calc R
C6 C -0.0222(2) 0.35156(16) 0.82359(15) 0.0384(6) Uani 1 1 d .
C12 C 0.2380(3) 0.13676(16) 0.67295(16) 0.0437(7) Uani 1 1 d .
C4 C 0.1499(3) 0.40140(18) 0.88529(16) 0.0480(8) Uani 1 1 d .
H4 H 0.2330 0.4061 0.8928 0.058 Uiso 1 1 calc R
C3 C 0.0678(3) 0.43881(19) 0.92444(17) 0.0569(9) Uani 1 1 d .
H3 H 0.0965 0.4692 0.9589 0.068 Uiso 1 1 calc R
C10 C 0.0700(3) 0.15622(19) 0.59944(17) 0.0551(9) Uani 1 1 d .
H10 H 0.0252 0.1450 0.5604 0.066 Uiso 1 1 calc R
C1 C -0.1053(3) 0.38916(18) 0.86329(17) 0.0502(8) Uani 1 1 d .
H1 H -0.1884 0.3851 0.8558 0.060 Uiso 1 1 calc R
C36 C 0.9330(3) 0.03257(19) 0.75538(19) 0.0561(9) Uani 1 1 d .
H36 H 0.9231 -0.0013 0.7206 0.067 Uiso 1 1 calc R
O2 O -0.0766(2) 0.44643(15) 0.55831(14) 0.0737(8) Uani 1 1 d .
O4 O 0.9693(2) 0.18012(16) 0.90711(14) 0.0753(8) Uani 1 1 d .
C29 C 0.5727(3) 0.10837(18) 0.88993(17) 0.0502(8) Uani 1 1 d .
H29 H 0.6445 0.0835 0.8822 0.060 Uiso 1 1 calc R
C22 C 0.7076(3) 0.1647(2) 0.55895(18) 0.0583(9) Uani 1 1 d .
H22 H 0.7510 0.1514 0.5210 0.070 Uiso 1 1 calc R
C38 C 1.0599(3) 0.0992(2) 0.8320(2) 0.0602(9) Uani 1 1 d .
H38 H 1.1360 0.1117 0.8493 0.072 Uiso 1 1 calc R
C16 C -0.3115(3) 0.3841(2) 0.7024(2) 0.0574(9) Uani 1 1 d .
H16 H -0.3633 0.3703 0.7366 0.069 Uiso 1 1 calc R
C2 C -0.0573(3) 0.43199(19) 0.91350(18) 0.0566(9) Uani 1 1 d .
H2 H -0.1093 0.4575 0.9414 0.068 Uiso 1 1 calc R
C31 C 0.4137(3) 0.1421(2) 0.96480(16) 0.0534(8) Uani 1 1 d .
H31 H 0.3761 0.1391 1.0064 0.064 Uiso 1 1 calc R
C30 C 0.5174(3) 0.1043(2) 0.95227(18) 0.0578(9) Uani 1 1 d .
H30 H 0.5517 0.0753 0.9863 0.069 Uiso 1 1 calc R
C39 C 0.9550(3) 0.13103(19) 0.85685(18) 0.0528(8) Uani 1 1 d .
C37 C 1.0465(3) 0.0491(2) 0.7815(2) 0.0621(10) Uani 1 1 d .
H37 H 1.1143 0.0259 0.7645 0.075 Uiso 1 1 calc R
C19 C -0.1537(3) 0.42362(19) 0.60613(18) 0.0547(8) Uani 1 1 d .
C33 C 0.2227(4) 0.2432(3) 0.9814(2) 0.0782(12) Uani 1 1 d .
H33A H 0.2036 0.1987 1.0045 0.117 Uiso 1 1 calc R
H33B H 0.1510 0.2725 0.9766 0.117 Uiso 1 1 calc R
H33C H 0.2830 0.2696 1.0072 0.117 Uiso 1 1 calc R
C18 C -0.2659(3) 0.4590(2) 0.6080(2) 0.0642(10) Uani 1 1 d .
H18 H -0.2864 0.4952 0.5767 0.077 Uiso 1 1 calc R
O6 O 0.6035(3) 0.3212(2) 0.8651(2) 0.1122(12) Uani 1 1 d .
C17 C -0.3434(3) 0.4389(2) 0.6567(2) 0.0662(11) Uani 1 1 d .
H17 H -0.4182 0.4618 0.6597 0.079 Uiso 1 1 calc R
O5 O 0.5420(4) 0.4049(2) 0.9301(2) 0.1303(16) Uani 1 1 d .
C13 C 0.3829(4) 0.0416(2) 0.6581(3) 0.0809(14) Uani 1 1 d .
H13A H 0.3208 0.0053 0.6530 0.121 Uiso 1 1 calc R
H13B H 0.4518 0.0209 0.6814 0.121 Uiso 1 1 calc R
H13C H 0.4062 0.0584 0.6141 0.121 Uiso 1 1 calc R
C40 C 0.8632(4) 0.2053(3) 0.9402(2) 0.0812(13) Uani 1 1 d .
H40A H 0.8105 0.2290 0.9078 0.122 Uiso 1 1 calc R
H40B H 0.8860 0.2393 0.9753 0.122 Uiso 1 1 calc R
H40C H 0.8220 0.1646 0.9598 0.122 Uiso 1 1 calc R
O1W O 0.6663(3) 0.5152(2) 0.00717(19) 0.1208(13) Uani 1 1 d .
H1WB H 0.6219 0.5519 0.0152 0.181 Uiso 1 1 d R
H1WC H 0.6814 0.4924 0.0439 0.181 Uiso 1 1 d R
C20 C 0.0454(4) 0.4208(3) 0.5635(2) 0.0906(15) Uani 1 1 d .
H20A H 0.0803 0.4352 0.6065 0.136 Uiso 1 1 calc R
H20B H 0.0917 0.4414 0.5276 0.136 Uiso 1 1 calc R
H20C H 0.0462 0.3685 0.5601 0.136 Uiso 1 1 calc R

loop_
_atom_site_aniso_label
_atom_site_aniso_U_11
_atom_site_aniso_U_22
_atom_site_aniso_U_33
_atom_site_aniso_U_23
_atom_site_aniso_U_13
_atom_site_aniso_U_12
Cd1 0.03478(12) 0.04619(15) 0.03936(14) -0.00296(10) 0.00083(8) 0.00557(9)
C5 0.0448(15) 0.0389(16) 0.0323(15) -0.0009(13) 0.0026(12) 0.0029(13)
N2 0.0353(12) 0.0401(13) 0.0378(13) 0.0000(11) -0.0002(10) 0.0022(10)
C8 0.0393(15) 0.0376(15) 0.0351(15) 0.0011(12) 0.0024(12) -0.0051(12)
N7 0.0382(12) 0.0525(15) 0.0301(13) 0.0005(11) 0.0017(10) 0.0003(11)
N5 0.0362(12) 0.0420(14) 0.0353(13) 0.0014(11) 0.0023(10) 0.0035(10)
C7 0.0355(14) 0.0340(15) 0.0344(15) 0.0005(12) -0.0002(11) 0.0010(12)
N3 0.0397(13) 0.0391(13) 0.0418(14) -0.0074(11) 0.0027(10) 0.0003(11)
O10 0.0681(17) 0.108(2) 0.101(2) -0.0502(19) -0.0338(16) 0.0158(16)
N1 0.0364(12) 0.0388(13) 0.0350(13) -0.0030(11) 0.0005(10) 0.0014(10)
O9 0.0544(13) 0.0599(15) 0.0626(16) 0.0059(13) -0.0005(11) -0.0021(11)
N6 0.0382(12) 0.0377(13) 0.0436(15) -0.0009(11) 0.0004(10) 0.0037(10)
C25 0.0360(14) 0.0409(16) 0.0361(16) -0.0037(13) 0.0029(11) -0.0001(12)
C27 0.0333(13) 0.0371(16) 0.0406(16) -0.0021(13) -0.0002(11) -0.0028(12)
C26 0.0396(15) 0.0431(16) 0.0380(16) -0.0016(13) 0.0002(12) -0.0003(13)
O8 0.0885(18) 0.0553(15) 0.0584(16) 0.0083(13) 0.0066(13) -0.0013(13)
N10 0.0444(14) 0.0464(16) 0.0577(19) -0.0020(14) 0.0122(13) 0.0065(13)
O7 0.0812(17) 0.0525(16) 0.087(2) -0.0148(14) 0.0179(15) -0.0178(14)
N8 0.0474(14) 0.0447(15) 0.0499(16) -0.0008(13) 0.0009(12) 0.0059(12)
C34 0.0588(19) 0.0353(16) 0.053(2) -0.0009(14) 0.0004(15) 0.0055(14)
C23 0.061(2) 0.067(2) 0.0420(19) 0.0034(16) 0.0104(15) 0.0071(17)
C24 0.0543(18) 0.0537(19) 0.0429(18) 0.0053(16) 0.0046(14) 0.0129(16)
C35 0.0507(17) 0.0364(16) 0.0482(19) 0.0060(14) 0.0020(14) 0.0098(14)
C21 0.0510(18) 0.052(2) 0.052(2) -0.0108(16) 0.0078(15) 0.0057(15)
O3 0.0572(14) 0.103(2) 0.0408(13) 0.0062(13) 0.0139(11) 0.0233(14)
C14 0.0287(14) 0.0542(19) 0.0521(19) 0.0025(15) 0.0006(12) -0.0056(13)
O1 0.0504(13) 0.0528(14) 0.0852(19) -0.0265(13) -0.0066(12) 0.0081(11)
N4 0.0452(14) 0.0483(15) 0.0476(16) 0.0042(13) -0.0017(12) 0.0008(12)
N9 0.066(2) 0.065(2) 0.0522(19) 0.0070(16) -0.0093(15) -0.0210(17)
C28 0.0390(15) 0.0409(16) 0.0383(16) -0.0012(13) 0.0005(12) -0.0038(13)
C32 0.0409(16) 0.057(2) 0.0398(17) 0.0001(15) 0.0029(13) -0.0042(15)
C9 0.0478(17) 0.0491(19) 0.0456(18) -0.0051(15) -0.0059(14) -0.0018(14)
C15 0.0363(15) 0.0447(17) 0.0497(19) -0.0047(15) -0.0071(13) -0.0034(13)
C11 0.058(2) 0.0468(19) 0.056(2) -0.0165(16) 0.0063(16) -0.0021(16)
C6 0.0403(15) 0.0391(16) 0.0359(16) 0.0024(13) 0.0051(12) 0.0027(13)
C12 0.0428(16) 0.0368(16) 0.0515(19) -0.0104(14) 0.0055(13) -0.0045(13)
C4 0.0481(17) 0.0533(19) 0.0425(18) -0.0044(15) -0.0035(13) 0.0077(15)
C3 0.075(2) 0.052(2) 0.0431(19) -0.0152(16) -0.0031(16) 0.0105(17)
C10 0.068(2) 0.056(2) 0.0405(18) -0.0118(16) -0.0058(16) -0.0103(18)
C1 0.0448(17) 0.055(2) 0.051(2) -0.0009(16) 0.0068(14) 0.0116(15)
C36 0.062(2) 0.051(2) 0.055(2) 0.0016(17) 0.0052(16) 0.0133(17)
O2 0.0799(18) 0.0772(18) 0.0643(18) 0.0245(14) 0.0088(14) 0.0095(15)
O4 0.0613(15) 0.089(2) 0.0758(19) -0.0227(16) -0.0033(13) -0.0037(14)
C29 0.0487(17) 0.055(2) 0.0472(19) 0.0103(16) 0.0001(14) 0.0079(15)
C22 0.062(2) 0.072(2) 0.0420(19) -0.0099(18) 0.0139(15) 0.0076(18)
C38 0.0417(17) 0.069(2) 0.070(3) 0.012(2) -0.0005(16) 0.0013(17)
C16 0.0340(15) 0.059(2) 0.079(3) 0.0009(19) -0.0020(16) -0.0014(15)
C2 0.065(2) 0.055(2) 0.050(2) -0.0058(17) 0.0116(16) 0.0199(17)
C31 0.0570(19) 0.068(2) 0.0354(17) 0.0058(16) 0.0021(14) -0.0094(17)
C30 0.062(2) 0.066(2) 0.046(2) 0.0111(17) -0.0051(16) 0.0008(18)
C39 0.055(2) 0.055(2) 0.048(2) 0.0052(17) -0.0017(15) -0.0005(16)
C37 0.054(2) 0.062(2) 0.071(3) 0.012(2) 0.0113(18) 0.0179(18)
C19 0.057(2) 0.054(2) 0.053(2) 0.0063(17) -0.0057(16) -0.0022(17)
C33 0.077(3) 0.110(3) 0.049(2) 0.002(2) 0.0209(19) 0.024(2)
C18 0.055(2) 0.056(2) 0.081(3) 0.010(2) -0.021(2) 0.0030(18)
O6 0.0542(17) 0.131(3) 0.152(4) 0.004(3) 0.0159(19) -0.0047(19)
C17 0.0396(18) 0.058(2) 0.101(3) -0.001(2) -0.0128(19) 0.0078(17)
O5 0.190(4) 0.094(3) 0.104(3) -0.024(2) -0.076(3) -0.027(3)
C13 0.065(2) 0.060(2) 0.117(4) -0.041(2) -0.005(2) 0.011(2)
C40 0.078(3) 0.093(3) 0.072(3) -0.028(2) 0.001(2) 0.006(2)
O1W 0.136(3) 0.119(3) 0.106(3) 0.009(2) -0.028(2) -0.036(2)
C20 0.082(3) 0.103(4) 0.087(3) 0.027(3) 0.031(2) 0.015(3)

loop_
_atom_type_symbol
_atom_type_description
_atom_type_scat_dispersion_real
_atom_type_scat_dispersion_imag
_atom_type_scat_source
C C 0.0033 0.0016 'International Tables Vol C Tables 4.2.6.8 and 6.1.1.4'
H H 0.0000 0.0000 'International Tables Vol C Tables 4.2.6.8 and 6.1.1.4'
N N 0.0061 0.0033 'International Tables Vol C Tables 4.2.6.8 and 6.1.1.4'
O O 0.0106 0.0060 'International Tables Vol C Tables 4.2.6.8 and 6.1.1.4'
Cd Cd -0.8075 1.2024 'International Tables Vol C Tables 4.2.6.8 and 6.1.1.4'

loop_
_geom_angle_atom_site_label_1
_geom_angle_atom_site_label_2
_geom_angle_atom_site_label_3
_geom_angle
N1 Cd1 N5 161.88(8)
N1 Cd1 N7 111.68(8)
N5 Cd1 N7 71.33(8)
N1 Cd1 O9 89.03(8)
N5 Cd1 O9 95.97(8)
N7 Cd1 O9 149.77(8)
N1 Cd1 O10 90.25(9)
N5 Cd1 O10 107.87(9)
N7 Cd1 O10 83.28(11)
O9 Cd1 O10 74.54(11)
N1 Cd1 N3 68.69(8)
N5 Cd1 N3 93.50(8)
N7 Cd1 N3 93.50(8)
O9 Cd1 N3 115.05(8)
O10 Cd1 N3 155.91(10)
N1 C5 C4 131.0(3)
N1 C5 C6 108.8(2)
C4 C5 C6 120.2(3)
C7 N2 C6 106.7(2)
C7 N2 C14 130.9(2)
C6 N2 C14 122.1(2)
N3 C8 C9 122.9(3)
N3 C8 C7 112.3(2)
C9 C8 C7 124.8(3)
C32 N7 C28 119.8(3)
C32 N7 Cd1 121.2(2)
C28 N7 Cd1 117.79(18)
C27 N5 C25 106.1(2)
C27 N5 Cd1 115.21(18)
C25 N5 Cd1 136.50(18)
N1 C7 N2 111.8(2)
N1 C7 C8 121.0(2)
N2 C7 C8 127.0(2)
C12 N3 C8 118.4(3)
C12 N3 Cd1 123.39(18)
C8 N3 Cd1 110.09(18)
N9 O10 Cd1 126.9(3)
C7 N1 C5 106.4(2)
C7 N1 Cd1 118.35(18)
C5 N1 Cd1 134.91(18)
N10 O9 Cd1 107.04(19)
C27 N6 C26 107.0(2)
C27 N6 C34 131.4(3)
C26 N6 C34 121.6(2)
N5 C25 C24 131.0(3)
N5 C25 C26 109.0(3)
C24 C25 C26 120.0(3)
N5 C27 N6 111.8(3)
N5 C27 C28 121.5(3)
N6 C27 C28 126.7(3)
N6 C26 C21 131.4(3)
N6 C26 C25 106.1(2)
C21 C26 C25 122.5(3)
O8 N10 O7 122.4(3)
O8 N10 O9 119.7(3)
O7 N10 O9 117.8(3)
C39 N8 C35 117.4(3)
N6 C34 C35 111.8(2)
N6 C34 H34A 109.3
C35 C34 H34A 109.3
N6 C34 H34B 109.3
C35 C34 H34B 109.3
H34A C34 H34B 107.9
C24 C23 C22 121.4(3)
C24 C23 H23 119.3
C22 C23 H23 119.3
C23 C24 C25 117.8(3)
C23 C24 H24 121.1
C25 C24 H24 121.1
N8 C35 C36 123.0(3)
N8 C35 C34 115.3(3)
C36 C35 C34 121.7(3)
C22 C21 C26 116.3(3)
C22 C21 H21 121.8
C26 C21 H21 121.8
C32 O3 C33 118.3(3)
N2 C14 C15 110.5(2)
N2 C14 H14A 109.6
C15 C14 H14A 109.6
N2 C14 H14B 109.6
C15 C14 H14B 109.6
H14A C14 H14B 108.1
C12 O1 C13 118.6(3)
C19 N4 C15 117.8(3)
O10 N9 O5 118.8(4)
O10 N9 O6 120.3(4)
O5 N9 O6 120.9(4)
N7 C28 C29 120.7(3)
N7 C28 C27 112.7(2)
C29 C28 C27 126.6(3)
N7 C32 O3 112.1(3)
N7 C32 C31 122.8(3)
O3 C32 C31 125.1(3)
C8 C9 C10 117.0(3)
C8 C9 H9 121.5
C10 C9 H9 121.5
N4 C15 C16 122.9(3)
N4 C15 C14 115.5(3)
C16 C15 C14 121.6(3)
C10 C11 C12 117.9(3)
C10 C11 H11 121.1
C12 C11 H11 121.1
N2 C6 C5 106.2(2)
N2 C6 C1 131.0(3)
C5 C6 C1 122.7(3)
N3 C12 O1 112.4(3)
N3 C12 C11 122.8(3)
O1 C12 C11 124.7(3)
C3 C4 C5 117.1(3)
C3 C4 H4 121.5
C5 C4 H4 121.5
C4 C3 C2 121.7(3)
C4 C3 H3 119.1
C2 C3 H3 119.1
C11 C10 C9 120.9(3)
C11 C10 H10 119.6
C9 C10 H10 119.6
C2 C1 C6 116.1(3)
C2 C1 H1 121.9
C6 C1 H1 121.9
C35 C36 C37 118.1(3)
C35 C36 H36 120.9
C37 C36 H36 120.9
C19 O2 C20 117.1(3)
C39 O4 C40 117.9(3)
C28 C29 C30 118.3(3)
C28 C29 H29 120.9
C30 C29 H29 120.9
C21 C22 C23 121.9(3)
C21 C22 H22 119.0
C23 C22 H22 119.0
C37 C38 C39 117.5(3)
C37 C38 H38 121.3
C39 C38 H38 121.3
C15 C16 C17 117.8(3)
C15 C16 H16 121.1
C17 C16 H16 121.1
C1 C2 C3 122.1(3)
C1 C2 H2 118.9
C3 C2 H2 118.9
C30 C31 C32 117.0(3)
C30 C31 H31 121.5
C32 C31 H31 121.5
C31 C30 C29 121.4(3)
C31 C30 H30 119.3
C29 C30 H30 119.3
N8 C39 O4 119.4(3)
N8 C39 C38 123.7(3)
O4 C39 C38 116.9(3)
C38 C37 C36 120.4(3)
C38 C37 H37 119.8
C36 C37 H37 119.8
N4 C19 O2 119.9(3)
N4 C19 C18 123.5(3)
O2 C19 C18 116.5(3)
O3 C33 H33A 109.5
O3 C33 H33B 109.5
H33A C33 H33B 109.5
O3 C33 H33C 109.5
H33A C33 H33C 109.5
H33B C33 H33C 109.5
C17 C18 C19 117.8(3)
C17 C18 H18 121.1
C19 C18 H18 121.1
C18 C17 C16 120.2(3)
C18 C17 H17 119.9
C16 C17 H17 119.9
O1 C13 H13A 109.5
O1 C13 H13B 109.5
H13A C13 H13B 109.5
O1 C13 H13C 109.5
H13A C13 H13C 109.5
H13B C13 H13C 109.5
O4 C40 H40A 109.5
O4 C40 H40B 109.5
H40A C40 H40B 109.5
O4 C40 H40C 109.5
H40A C40 H40C 109.5
H40B C40 H40C 109.5
H1WB O1W H1WC 109.5
O2 C20 H20A 109.5
O2 C20 H20B 109.5
H20A C20 H20B 109.5
O2 C20 H20C 109.5
H20A C20 H20C 109.5
H20B C20 H20C 109.5

loop_
_geom_bond_atom_site_label_1
_geom_bond_atom_site_label_2
_geom_bond_distance
Cd1 N1 2.278(2)
Cd1 N5 2.312(2)
Cd1 N7 2.340(2)
Cd1 O9 2.372(2)
Cd1 O10 2.395(3)
Cd1 N3 2.532(2)
C5 N1 1.383(4)
C5 C4 1.391(4)
C5 C6 1.396(4)
N2 C7 1.369(3)
N2 C6 1.382(4)
N2 C14 1.471(4)
C8 N3 1.344(4)
C8 C9 1.383(4)
C8 C7 1.478(4)
N7 C32 1.323(4)
N7 C28 1.356(4)
N5 C27 1.325(4)
N5 C25 1.386(4)
C7 N1 1.322(3)
N3 C12 1.326(4)
O10 N9 1.213(4)
O9 N10 1.269(4)
N6 C27 1.368(4)
N6 C26 1.380(4)
N6 C34 1.464(4)
C25 C24 1.393(4)
C25 C26 1.397(4)
C27 C28 1.477(4)
C26 C21 1.394(4)
O8 N10 1.232(4)
N10 O7 1.236(4)
N8 C39 1.320(4)
N8 C35 1.348(4)
C34 C35 1.517(4)
C34 H34A 0.9700
C34 H34B 0.9700
C23 C24 1.375(5)
C23 C22 1.399(5)
C23 H23 0.9300
C24 H24 0.9300
C35 C36 1.372(4)
C21 C22 1.375(5)
C21 H21 0.9300
O3 C32 1.339(4)
O3 C33 1.418(4)
C14 C15 1.508(4)
C14 H14A 0.9700
C14 H14B 0.9700
O1 C12 1.351(4)
O1 C13 1.427(4)
N4 C19 1.311(4)
N4 C15 1.344(4)
N9 O5 1.215(4)
N9 O6 1.223(4)
C28 C29 1.379(4)
C32 C31 1.390(5)
C9 C10 1.391(5)
C9 H9 0.9300
C15 C16 1.378(4)
C11 C10 1.363(5)
C11 C12 1.390(4)
C11 H11 0.9300
C6 C1 1.400(4)
C4 C3 1.385(4)
C4 H4 0.9300
C3 C2 1.400(5)
C3 H3 0.9300
C10 H10 0.9300
C1 C2 1.362(5)
C1 H1 0.9300
C36 C37 1.380(5)
C36 H36 0.9300
O2 C19 1.350(4)
O2 C20 1.429(5)
O4 C39 1.346(4)
O4 C40 1.430(5)
C29 C30 1.386(5)
C29 H29 0.9300
C22 H22 0.9300
C38 C37 1.360(5)
C38 C39 1.396(5)
C38 H38 0.9300
C16 C17 1.389(5)
C16 H16 0.9300
C2 H2 0.9300
C31 C30 1.365(5)
C31 H31 0.9300
C30 H30 0.9300
C37 H37 0.9300
C19 C18 1.400(5)
C33 H33A 0.9600
C33 H33B 0.9600
C33 H33C 0.9600
C18 C17 1.352(6)
C18 H18 0.9300
C17 H17 0.9300
C13 H13A 0.9600
C13 H13B 0.9600
C13 H13C 0.9600
C40 H40A 0.9600
C40 H40B 0.9600
C40 H40C 0.9600
O1W H1WB 0.8501
O1W H1WC 0.8500
C20 H20A 0.9600
C20 H20B 0.9600
C20 H20C 0.9600
